data_7246682
loop_
_publ_author_name
'Li, Yao'
'Zhang, Jun'
'She, Mengyao'
'Liu, Lang'
'Yang, Zheng'
'Liu, Ping'
'Zhang, Shengyong'
'Li, Jianli'

_publ_section_title
;
 Electrochemical single-step N-acylation and S-cyclization synthesis of
 thiazolimide via radical process
;
_journal_issue 11
_journal_name_full 'Green Chemistry'
_journal_page_first 4302
_journal_page_last 4308
_journal_paper_doi 10.1039/D3GC00664F
_journal_volume 25
_journal_year 2023
_chemical_formula_moiety '2(C30 H21.771 Cl0.319 N2 O3 S)'
_chemical_formula_sum 'C60 H43.54 Cl0.56 N4 O6 S2'
_chemical_formula_weight 1000.50
_space_group_crystal_system triclinic
_space_group_IT_number 2
_space_group_name_Hall '-P 1'
_space_group_name_H-M_alt 'P -1'
_atom_sites_solution_hydrogens geom
_atom_sites_solution_primary dual
_audit_creation_date 2022-04-06
_audit_creation_method
;
Olex2 1.5
(compiled 2021.11.18 svn.ra9532c28 for OlexSys, GUI svn.r6429)
;
_audit_update_record
;
2022-12-07 deposited with the CCDC.	2023-04-25 downloaded from the CCDC.
;
_cell_angle_alpha 89.118(10)
_cell_angle_beta 81.911(12)
_cell_angle_gamma 71.924(15)
_cell_formula_units_Z 2
_cell_length_a 11.803(3)
_cell_length_b 12.782(2)
_cell_length_c 17.329(2)
_cell_measurement_reflns_used 9876
_cell_measurement_temperature 180.00
_cell_measurement_theta_max 54.587
_cell_measurement_theta_min 3.161
_cell_volume 2459.5(8)
_computing_cell_refinement 'SAINT V8.38A (Bruker, 2018)'
_computing_data_reduction 'SAINT V8.38A (Bruker, 2018)'
_computing_molecular_graphics 'Olex2 1.5 (Dolomanov et al., 2009)'
_computing_publication_material 'Olex2 1.5 (Dolomanov et al., 2009)'
_computing_structure_refinement 'SHELXL 2018/3 (Sheldrick, 2015)'
_computing_structure_solution 'SHELXT 2014/5 (Sheldrick, 2014)'
_diffrn_ambient_temperature 180.00
_diffrn_measured_fraction_theta_full 0.999
_diffrn_measured_fraction_theta_max 0.996
_diffrn_radiation_type GaK\a
_diffrn_radiation_wavelength 1.34138
_diffrn_reflns_av_R_equivalents 0.0611
_diffrn_reflns_av_unetI/netI 0.0406
_diffrn_reflns_Laue_measured_fraction_full 0.999
_diffrn_reflns_Laue_measured_fraction_max 0.996
_diffrn_reflns_limit_h_max 14
_diffrn_reflns_limit_h_min -13
_diffrn_reflns_limit_k_max 15
_diffrn_reflns_limit_k_min -15
_diffrn_reflns_limit_l_max 21
_diffrn_reflns_limit_l_min -21
_diffrn_reflns_number 51750
_diffrn_reflns_point_group_measured_fraction_full 0.999
_diffrn_reflns_point_group_measured_fraction_max 0.996
_diffrn_reflns_theta_full 53.594
_diffrn_reflns_theta_max 55.028
_diffrn_reflns_theta_min 3.166
_diffrn_source_current 2.86
_diffrn_source_power 0.19985679999999997
_diffrn_source_voltage 69.88
_exptl_absorpt_coefficient_mu 1.136
_exptl_absorpt_correction_T_max 0.7508
_exptl_absorpt_correction_T_min 0.6168
_exptl_absorpt_correction_type multi-scan
_exptl_absorpt_process_details
;
SADABS-2016/2 (Bruker,2016/2) was used for absorption correction.
wR2(int) was 0.1705 before and 0.0814 after correction.
The Ratio of minimum to maximum transmission is 0.8215.
The \l/2 correction factor is Not present.
;
_exptl_crystal_density_diffrn 1.351
_exptl_crystal_F_000 1042
_refine_diff_density_max 0.608
_refine_diff_density_min -0.400
_refine_diff_density_rms 0.042
_refine_ls_extinction_method none
_refine_ls_goodness_of_fit_ref 1.031
_refine_ls_hydrogen_treatment constr
_refine_ls_matrix_type full
_refine_ls_number_parameters 673
_refine_ls_number_reflns 9364
_refine_ls_number_restraints 0
_refine_ls_restrained_S_all 1.031
_refine_ls_R_factor_all 0.0587
_refine_ls_R_factor_gt 0.0427
_refine_ls_shift/su_max 0.001
_refine_ls_shift/su_mean 0.000
_refine_ls_structure_factor_coef Fsqd
_refine_ls_weighting_details 'w=1/[\s^2^(Fo^2^)+(0.0415P)^2^+1.0910P] where P=(Fo^2^+2Fc^2^)/3'
_refine_ls_weighting_scheme calc
_refine_ls_wR_factor_gt 0.0997
_refine_ls_wR_factor_ref 0.1071
_reflns_Friedel_coverage 0.000
_reflns_number_gt 7467
_reflns_number_total 9364
_reflns_threshold_expression 'I > 2\s(I)'
_cod_data_source_file d3gc00664f2.cif
_cod_data_source_block 20220404el_0m
_cod_depositor_comments 'Adding full bibliography for 7246679--7246682.cif.'
_cod_original_cell_volume 2459.4(8)
_cod_database_code 7246682
_shelx_shelxl_version_number 2018/3
_shelx_space_group_comment
;
The symmetry employed for this shelxl refinement is uniquely defined
by the following loop, which should always be used as a source of
symmetry information in preference to the above space-group names.
They are only intended as comments.
;
_olex2_refinement_description
;
1. Fixed Uiso
 At 1.2 times of:
  All C(H) groups
 At 1.5 times of:
  All C(H,H,H) groups
2.a Aromatic/amide H refined with riding coordinates:
 C14(H14), C20(H20), C38(H38), C42(H42), C44(H44), C48(H48), C50(H50),
 C54(H54), C56(H56), C58(H58), C60(H60), C15(H15), C31(H31), C2(H2), C33(H33),
 C17(H17), C35(H35), C9(H9), C37(H37), C19(H19), C39(H39), C5(H5), C41(H41),
 C21(H21), C43(H43), C11(H11), C45(H45), C23(H23), C3(H3), C49(H49), C25(H25),
 C51(H51), C13(H13), C53(H53), C55(H55), C7(H7), C57(H57), C29(H29)
2.b Idealised Me refined as rotating group:
 C27(H27A,H27B,H27C), C59(H59A,H59B,H59C)
;
_olex2_submission_special_instructions 'No special instructions were received'

loop_
_space_group_symop_operation_xyz
'x, y, z'
'-x, -y, -z'

loop_
_atom_site_label
_atom_site_type_symbol
_atom_site_fract_x
_atom_site_fract_y
_atom_site_fract_z
_atom_site_U_iso_or_equiv
_atom_site_adp_type
_atom_site_occupancy
_atom_site_site_symmetry_order
_atom_site_calc_flag
_atom_site_refinement_flags_posn
_atom_site_refinement_flags_adp
_atom_site_refinement_flags_occupancy
_atom_site_disorder_assembly
_atom_site_disorder_group
S1 S 0.48389(4) 0.44165(4) 0.90483(3) 0.03444(12) Uani 1 1 d . . . . .
S2 S 0.02258(4) 0.06590(4) 0.63054(3) 0.03258(12) Uani 1 1 d . . . . .
O1 O 0.04029(12) -0.14047(12) 0.55675(8) 0.0426(3) Uani 1 1 d . . . . .
O4 O 0.15223(12) 0.17640(12) 0.66920(8) 0.0410(3) Uani 1 1 d . . . . .
O6 O 0.47168(13) 0.23435(13) 0.96801(8) 0.0497(4) Uani 1 1 d . . . . .
O3 O 0.35646(13) 0.62515(13) 0.86567(9) 0.0498(4) Uani 1 1 d . . . . .
O2 O 0.23874(13) 0.29061(13) 0.76732(9) 0.0514(4) Uani 1 1 d . . . . .
N1 N -0.18223(13) 0.21070(13) 0.62775(8) 0.0312(3) Uani 1 1 d . . . . .
N4 N 0.69424(13) 0.46184(13) 0.89399(8) 0.0311(3) Uani 1 1 d . . . . .
N2 N -0.03879(14) 0.28999(13) 0.65637(8) 0.0327(3) Uani 1 1 d . . . . .
N3 N 0.55234(14) 0.62375(13) 0.86214(9) 0.0351(4) Uani 1 1 d . . . . .
C1 C 0.83161(17) 0.27902(15) 0.92482(10) 0.0322(4) Uani 1 1 d . . . . .
C4 C -0.27113(16) 0.31745(15) 0.62305(10) 0.0315(4) Uani 1 1 d . . . . .
C6 C 0.78695(16) 0.51505(15) 0.89037(11) 0.0326(4) Uani 1 1 d . . . . .
C8 C 0.07991(17) 0.26949(16) 0.66694(10) 0.0328(4) Uani 1 1 d . . . . .
C10 C 0.60555(17) 0.32823(16) 0.92136(10) 0.0331(4) Uani 1 1 d . . . . .
C12 C 0.11753(17) 0.37008(16) 0.67161(11) 0.0363(4) Uani 1 1 d . . . . .
C14 C 0.92676(17) 0.26009(16) 0.86398(11) 0.0371(4) Uani 1 1 d . . . . .
H14 H 0.915856 0.299421 0.817221 0.045 Uiso 1 1 calc R U . . .
C16 C -0.06510(17) -0.09182(16) 0.58181(10) 0.0333(4) Uani 1 1 d . . . . .
C18 C 0.57870(16) 0.52163(16) 0.88416(10) 0.0317(4) Uani 1 1 d . . . . .
C20 C -0.34629(18) 0.36891(17) 0.68893(11) 0.0374(4) Uani 1 1 d . . . . .
H20 H -0.337916 0.336345 0.738312 0.045 Uiso 1 1 calc R U . . .
C22 C 0.71076(17) 0.35280(15) 0.91439(10) 0.0317(4) Uani 1 1 d . . . . .
C24 C -0.06779(16) 0.20212(15) 0.64111(10) 0.0306(4) Uani 1 1 d . . . . .
O5 O 0.2397(2) 0.77253(15) 0.77101(15) 0.0998(8) Uani 1 1 d . . . . .
C26 C -0.09690(17) 0.02548(16) 0.60553(10) 0.0318(4) Uani 1 1 d . . . . .
C28 C -0.31473(17) 0.11777(17) 0.58015(11) 0.0379(4) Uani 1 1 d . . . . .
C30 C -0.19842(17) 0.11201(16) 0.60570(10) 0.0319(4) Uani 1 1 d . . . . .
C32 C 0.40512(18) 0.78839(17) 0.82765(11) 0.0400(5) Uani 1 1 d . . . . .
C34 C 0.57482(18) 0.22578(17) 0.93881(10) 0.0378(4) Uani 1 1 d . . . . .
C36 C 0.43354(18) 0.67256(17) 0.85326(11) 0.0388(5) Uani 1 1 d . . . . .
C38 C -0.43375(18) 0.46809(17) 0.68253(12) 0.0409(5) Uani 1 1 d . . . . .
H38 H -0.486646 0.503695 0.727523 0.049 Uiso 1 1 calc R U . . .
C40 C -0.15380(18) -0.15325(16) 0.59316(10) 0.0363(4) Uani 1 1 d . . . . .
C42 C -0.28007(18) 0.36512(17) 0.55106(11) 0.0389(5) Uani 1 1 d . . . . .
H42 H -0.226934 0.329595 0.506124 0.047 Uiso 1 1 calc R U . . .
C44 C -0.44447(19) 0.51557(18) 0.61093(12) 0.0425(5) Uani 1 1 d . . . . .
H44 H -0.505405 0.583530 0.606669 0.051 Uiso 0.77(4) 1 calc R U . A 2
C46 C 0.20305(18) 0.37553(18) 0.71863(12) 0.0428(5) Uani 1 1 d . . . . .
C48 C -0.42175(19) 0.14668(19) 0.63177(13) 0.0480(5) Uani 1 1 d . . . . .
H48 H -0.420811 0.159333 0.685517 0.058 Uiso 1 1 calc R U . . .
C50 C 0.7463(2) 0.09897(17) 0.84856(11) 0.0422(5) Uani 1 1 d . . . . .
H50 H 0.756055 0.160395 0.820024 0.051 Uiso 1 1 calc R U . . .
C52 C 0.66152(18) 0.11505(17) 0.91507(11) 0.0381(4) Uani 1 1 d . . . . .
C54 C 1.03710(19) 0.18422(18) 0.87137(13) 0.0454(5) Uani 1 1 d . . . . .
H54 H 1.101428 0.170737 0.829392 0.054 Uiso 1 1 calc R U . . .
C56 C -0.1340(2) -0.24586(18) 0.54611(12) 0.0440(5) Uani 1 1 d . . . . .
H56 H -0.072335 -0.262002 0.502398 0.053 Uiso 1 1 calc R U . . .
C58 C 0.4742(2) 0.85183(18) 0.84579(12) 0.0440(5) Uani 1 1 d . . . . .
H58 H 0.539618 0.820104 0.873818 0.053 Uiso 1 1 calc R U . . .
C60 C 0.0719(2) 0.45837(18) 0.62503(12) 0.0453(5) Uani 1 1 d . . . . .
H60 H 0.010467 0.457341 0.595305 0.054 Uiso 1 1 calc R U . . .
C15 C -0.36723(19) 0.46505(18) 0.54527(12) 0.0451(5) Uani 1 1 d . . . . .
H15 H -0.374005 0.498945 0.496231 0.054 Uiso 1 1 calc R U . . .
C31 C 0.81391(19) 0.54732(18) 0.95884(12) 0.0442(5) Uani 1 1 d . . . . .
H31 H 0.771952 0.535693 1.007500 0.053 Uiso 1 1 calc R U . . .
C2 C 0.84487(19) 0.53261(17) 0.81922(12) 0.0439(5) Uani 1 1 d . . . . .
H2 H 0.823712 0.511486 0.772283 0.053 Uiso 1 1 calc R U . . .
C33 C 0.6488(2) 0.02389(18) 0.95628(12) 0.0459(5) Uani 1 1 d . . . . .
H33 H 0.590940 0.034060 1.001806 0.055 Uiso 1 1 calc R U . . .
C17 C 0.8495(2) 0.22335(18) 0.99361(12) 0.0441(5) Uani 1 1 d . . . . .
H17 H 0.785638 0.236601 1.035862 0.053 Uiso 1 1 calc R U . . .
C35 C 0.8161(2) -0.00603(19) 0.82397(13) 0.0527(6) Uani 1 1 d . . . . .
H35 H 0.873898 -0.016799 0.778340 0.063 Uiso 1 1 calc R U . . .
C9 C 0.9641(2) 0.6124(2) 0.88544(15) 0.0543(6) Uani 1 1 d . . . . .
H9 H 1.027088 0.644416 0.883588 0.065 Uiso 0.77(5) 1 calc R U . B 2
C37 C 0.9343(2) 0.58149(19) 0.81714(14) 0.0534(6) Uani 1 1 d . . . . .
H37 H 0.975511 0.593875 0.768415 0.064 Uiso 1 1 calc R U . . .
C19 C 1.0539(2) 0.1281(2) 0.93949(14) 0.0529(6) Uani 1 1 d . . . . .
H19 H 1.129604 0.075628 0.944346 0.063 Uiso 1 1 calc R U . . .
C39 C -0.3177(2) 0.0995(2) 0.50197(13) 0.0527(6) Uani 1 1 d . . . . .
H39 H -0.244973 0.078940 0.466334 0.063 Uiso 1 1 calc R U . . .
C5 C 0.7193(2) -0.0804(2) 0.93157(14) 0.0545(6) Uani 1 1 d . . . . .
H5 H 0.710559 -0.142035 0.960239 0.065 Uiso 1 1 calc R U . . .
C41 C 0.9609(2) 0.1483(2) 1.00053(13) 0.0553(6) Uani 1 1 d . . . . .
H41 H 0.973225 0.110463 1.047764 0.066 Uiso 1 1 calc R U . . .
C21 C 0.3568(2) 1.0057(2) 0.78190(13) 0.0554(6) Uani 1 1 d . . . . .
H21 H 0.340859 1.079556 0.765711 0.067 Uiso 1 1 calc R U . . .
C43 C -0.2464(2) -0.1283(2) 0.65500(13) 0.0552(6) Uani 1 1 d . . . . .
H43 H -0.263213 -0.063025 0.685904 0.066 Uiso 1 1 calc R U . . .
C11 C 0.9035(2) 0.5973(2) 0.95598(15) 0.0554(6) Uani 1 1 d . . . . .
H11 H 0.922651 0.620862 1.002826 0.066 Uiso 1 1 calc R U . . .
C45 C 0.4504(2) 0.96058(19) 0.82415(13) 0.0523(6) Uani 1 1 d . . . . .
H45 H 0.497679 1.003391 0.838182 0.063 Uiso 1 1 calc R U . . .
C23 C 0.8028(2) -0.0958(2) 0.86517(15) 0.0571(6) Uani 1 1 d . . . . .
H23 H 0.851097 -0.168095 0.847810 0.068 Uiso 1 1 calc R U . . .
C47 C 0.3082(2) 0.83652(19) 0.78696(14) 0.0578(6) Uani 1 1 d . . . . .
C3 C -0.5293(2) 0.1570(2) 0.60496(17) 0.0609(7) Uani 1 1 d . . . . .
H3 H -0.602255 0.176482 0.640354 0.073 Uiso 1 1 calc R U . . .
C49 C 0.1149(2) 0.5479(2) 0.62144(16) 0.0629(7) Uani 1 1 d . . . . .
H49 H 0.084493 0.607299 0.588683 0.076 Uiso 1 1 calc R U . . .
C25 C 0.2867(2) 0.9446(2) 0.76308(15) 0.0626(7) Uani 1 1 d . . . . .
H25 H 0.223022 0.976263 0.733584 0.075 Uiso 1 1 calc R U . . .
C51 C -0.2035(2) -0.3144(2) 0.56263(15) 0.0635(7) Uani 1 1 d . . . . .
H51 H -0.190682 -0.377179 0.529959 0.076 Uiso 1 1 calc R U . . .
C13 C 0.2450(2) 0.4657(2) 0.71499(17) 0.0613(7) Uani 1 1 d . . . . .
H13 H 0.303448 0.469446 0.746458 0.074 Uiso 1 1 calc R U . . .
C53 C 0.2020(2) 0.5498(2) 0.66568(19) 0.0706(8) Uani 1 1 d . . . . .
H53 H 0.233173 0.610185 0.662285 0.085 Uiso 1 1 calc R U . . .
C27 C 0.3094(3) 0.3027(3) 0.82528(17) 0.0800(9) Uani 1 1 d . . . . .
H27A H 0.388595 0.303798 0.799863 0.120 Uiso 1 1 calc R U . . .
H27B H 0.319397 0.240748 0.860486 0.120 Uiso 1 1 calc R U . . .
H27C H 0.268532 0.371786 0.855170 0.120 Uiso 1 1 calc R U . . .
C55 C -0.3144(3) -0.1984(3) 0.67172(17) 0.0865(11) Uani 1 1 d . . . . .
H55 H -0.377401 -0.182031 0.714654 0.104 Uiso 1 1 calc R U . . .
C7 C -0.5312(2) 0.1393(3) 0.52754(18) 0.0715(8) Uani 1 1 d . . . . .
H7 H -0.605523 0.146518 0.509467 0.086 Uiso 1 1 calc R U . . .
C57 C -0.4261(2) 0.1110(3) 0.47566(16) 0.0752(9) Uani 1 1 d . . . . .
H57 H -0.428037 0.099463 0.421899 0.090 Uiso 1 1 calc R U . . .
C29 C -0.2910(3) -0.2917(3) 0.62628(18) 0.0841(10) Uani 1 1 d . . . . .
H29 H -0.336127 -0.341104 0.639147 0.101 Uiso 1 1 calc R U . . .
C59 C 0.1312(3) 0.8217(3) 0.7442(3) 0.1059(13) Uani 1 1 d . . . . .
H59A H 0.146228 0.843426 0.690215 0.159 Uiso 1 1 calc R U . . .
H59B H 0.085176 0.887013 0.776961 0.159 Uiso 1 1 calc R U . . .
H59C H 0.085113 0.769481 0.746482 0.159 Uiso 1 1 calc R U . . .
Cl1 Cl 1.10344(14) 0.64154(12) 0.86914(9) 0.0398(6) Uani 0.319(2) 1 d . . . C 1
Cl2 Cl -0.55055(19) 0.65964(17) 0.61039(14) 0.0466(8) Uani 0.241(2) 1 d . . . D 1

loop_
_atom_site_aniso_label
_atom_site_aniso_U_11
_atom_site_aniso_U_22
_atom_site_aniso_U_33
_atom_site_aniso_U_23
_atom_site_aniso_U_13
_atom_site_aniso_U_12
S1 0.0293(2) 0.0398(3) 0.0328(2) -0.00145(19) -0.00443(18) -0.0087(2)
S2 0.0324(2) 0.0333(3) 0.0346(2) 0.00252(18) -0.00916(18) -0.0121(2)
O1 0.0364(8) 0.0410(8) 0.0497(8) -0.0026(6) -0.0043(6) -0.0114(7)
O4 0.0389(8) 0.0368(8) 0.0513(8) 0.0013(6) -0.0179(6) -0.0125(7)
O6 0.0405(8) 0.0573(10) 0.0532(9) 0.0101(7) -0.0014(7) -0.0206(8)
O3 0.0333(8) 0.0478(9) 0.0633(9) 0.0020(7) -0.0096(7) -0.0041(7)
O2 0.0475(9) 0.0586(10) 0.0560(9) -0.0071(8) -0.0238(7) -0.0202(8)
N1 0.0279(8) 0.0339(9) 0.0334(8) -0.0001(6) -0.0049(6) -0.0116(7)
N4 0.0281(8) 0.0305(9) 0.0320(8) 0.0019(6) -0.0042(6) -0.0054(7)
N2 0.0321(8) 0.0357(9) 0.0332(8) -0.0002(6) -0.0069(6) -0.0140(7)
N3 0.0322(9) 0.0318(9) 0.0357(8) -0.0021(7) -0.0062(7) -0.0011(7)
C1 0.0322(10) 0.0304(10) 0.0326(9) 0.0020(7) -0.0062(7) -0.0069(8)
C4 0.0285(10) 0.0331(11) 0.0357(9) -0.0008(8) -0.0066(7) -0.0124(8)
C6 0.0273(9) 0.0270(10) 0.0404(10) 0.0019(8) -0.0044(8) -0.0041(8)
C8 0.0349(10) 0.0367(12) 0.0293(9) -0.0007(8) -0.0068(7) -0.0135(9)
C10 0.0339(10) 0.0349(11) 0.0287(9) 0.0026(7) -0.0040(7) -0.0085(9)
C12 0.0315(10) 0.0376(11) 0.0397(10) -0.0048(8) 0.0024(8) -0.0136(9)
C14 0.0362(11) 0.0332(11) 0.0380(10) 0.0052(8) -0.0029(8) -0.0063(9)
C16 0.0378(11) 0.0371(11) 0.0271(9) 0.0017(8) -0.0056(8) -0.0141(9)
C18 0.0297(10) 0.0347(11) 0.0269(9) -0.0031(7) -0.0041(7) -0.0043(8)
C20 0.0391(11) 0.0404(12) 0.0335(10) -0.0017(8) -0.0040(8) -0.0140(10)
C22 0.0336(10) 0.0325(10) 0.0262(8) 0.0016(7) -0.0035(7) -0.0067(8)
C24 0.0314(10) 0.0357(11) 0.0266(8) 0.0021(7) -0.0051(7) -0.0127(8)
O5 0.1017(16) 0.0427(11) 0.163(2) -0.0002(12) -0.0966(16) -0.0006(11)
C26 0.0330(10) 0.0348(11) 0.0307(9) 0.0022(7) -0.0032(7) -0.0158(9)
C28 0.0314(10) 0.0394(12) 0.0458(11) -0.0033(9) -0.0031(8) -0.0161(9)
C30 0.0322(10) 0.0360(11) 0.0304(9) 0.0002(7) -0.0013(7) -0.0161(9)
C32 0.0373(11) 0.0361(12) 0.0351(10) -0.0042(8) -0.0050(8) 0.0054(9)
C34 0.0401(11) 0.0459(12) 0.0304(9) 0.0057(8) -0.0068(8) -0.0173(10)
C36 0.0346(11) 0.0397(12) 0.0363(10) -0.0059(8) -0.0053(8) -0.0025(9)
C38 0.0375(11) 0.0386(12) 0.0460(11) -0.0091(9) -0.0022(9) -0.0123(10)
C40 0.0425(11) 0.0367(11) 0.0328(9) 0.0004(8) -0.0032(8) -0.0177(9)
C42 0.0360(11) 0.0465(13) 0.0342(10) 0.0018(8) -0.0039(8) -0.0136(10)
C44 0.0367(11) 0.0356(12) 0.0576(13) 0.0002(9) -0.0143(9) -0.0115(10)
C46 0.0316(11) 0.0450(13) 0.0530(12) -0.0118(10) 0.0003(9) -0.0159(10)
C48 0.0379(12) 0.0539(14) 0.0529(12) -0.0082(10) 0.0038(9) -0.0194(11)
C50 0.0539(13) 0.0388(12) 0.0366(10) 0.0040(9) -0.0055(9) -0.0189(11)
C52 0.0448(12) 0.0387(12) 0.0352(10) 0.0050(8) -0.0098(8) -0.0178(10)
C54 0.0353(11) 0.0418(13) 0.0515(12) 0.0012(10) 0.0003(9) -0.0040(10)
C56 0.0519(13) 0.0419(12) 0.0412(11) -0.0046(9) -0.0020(9) -0.0207(11)
C58 0.0424(12) 0.0456(13) 0.0389(10) 0.0050(9) -0.0053(9) -0.0067(10)
C60 0.0458(13) 0.0401(12) 0.0486(12) 0.0024(9) 0.0019(10) -0.0149(10)
C15 0.0453(12) 0.0466(13) 0.0443(11) 0.0094(9) -0.0130(9) -0.0131(11)
C31 0.0430(12) 0.0488(13) 0.0424(11) -0.0001(9) -0.0062(9) -0.0163(10)
C2 0.0464(12) 0.0399(12) 0.0431(11) 0.0021(9) -0.0004(9) -0.0129(10)
C33 0.0557(14) 0.0444(13) 0.0440(11) 0.0117(9) -0.0119(10) -0.0231(11)
C17 0.0446(12) 0.0450(13) 0.0364(10) 0.0072(9) -0.0039(9) -0.0057(10)
C35 0.0621(15) 0.0443(14) 0.0483(12) -0.0024(10) -0.0017(11) -0.0143(12)
C9 0.0373(12) 0.0440(14) 0.0829(17) 0.0099(12) -0.0102(12) -0.0143(11)
C37 0.0475(13) 0.0466(14) 0.0636(14) 0.0072(11) 0.0066(11) -0.0177(11)
C19 0.0404(13) 0.0465(14) 0.0604(14) 0.0048(11) -0.0116(11) 0.0046(11)
C39 0.0375(12) 0.0787(18) 0.0468(12) -0.0122(11) -0.0048(9) -0.0251(12)
C5 0.0703(16) 0.0421(14) 0.0596(14) 0.0162(11) -0.0219(12) -0.0248(13)
C41 0.0550(14) 0.0525(15) 0.0472(12) 0.0156(11) -0.0136(11) 0.0016(12)
C21 0.0637(16) 0.0402(13) 0.0496(13) 0.0029(10) -0.0060(11) 0.0013(12)
C43 0.0706(16) 0.0523(15) 0.0480(12) -0.0132(10) 0.0157(11) -0.0365(13)
C11 0.0558(15) 0.0537(15) 0.0646(15) 0.0006(11) -0.0205(12) -0.0234(12)
C45 0.0573(15) 0.0443(14) 0.0526(13) 0.0074(10) -0.0069(11) -0.0125(12)
C23 0.0654(16) 0.0358(13) 0.0672(15) 0.0007(11) -0.0171(13) -0.0083(12)
C47 0.0600(15) 0.0384(13) 0.0653(15) -0.0105(11) -0.0275(12) 0.0075(12)
C3 0.0318(12) 0.0632(17) 0.0872(18) -0.0082(13) 0.0038(12) -0.0188(12)
C49 0.0645(17) 0.0451(15) 0.0749(17) 0.0067(12) 0.0166(14) -0.0226(13)
C25 0.0682(17) 0.0418(14) 0.0645(15) -0.0029(11) -0.0313(13) 0.0116(13)
C51 0.0775(18) 0.0553(16) 0.0670(15) -0.0186(12) 0.0035(13) -0.0391(14)
C13 0.0382(13) 0.0593(17) 0.0917(18) -0.0220(14) 0.0029(12) -0.0271(12)
C53 0.0545(16) 0.0517(17) 0.109(2) -0.0124(15) 0.0182(15) -0.0338(14)
C27 0.0732(19) 0.098(2) 0.0787(18) -0.0252(16) -0.0414(15) -0.0253(17)
C55 0.103(2) 0.088(2) 0.0795(19) -0.0298(16) 0.0442(17) -0.069(2)
C7 0.0377(14) 0.092(2) 0.092(2) -0.0066(16) -0.0202(13) -0.0254(14)
C57 0.0520(16) 0.120(3) 0.0632(16) -0.0136(16) -0.0185(13) -0.0354(17)
C29 0.105(2) 0.078(2) 0.087(2) -0.0199(16) 0.0234(18) -0.070(2)
C59 0.088(2) 0.063(2) 0.170(4) 0.000(2) -0.069(3) -0.0066(18)
Cl1 0.0345(9) 0.0367(10) 0.0534(10) -0.0063(6) -0.0048(6) -0.0187(7)
Cl2 0.0401(13) 0.0304(13) 0.0666(15) -0.0008(9) -0.0133(10) -0.0045(10)

loop_
_atom_type_symbol
_atom_type_description
_atom_type_scat_dispersion_real
_atom_type_scat_dispersion_imag
_atom_type_scat_source
C C 0.0137 0.0067 'International Tables Vol C Tables 4.2.6.8 and 6.1.1.4'
H H 0.0000 0.0000 'International Tables Vol C Tables 4.2.6.8 and 6.1.1.4'
Cl Cl 0.3281 0.5435 'International Tables Vol C Tables 4.2.6.8 and 6.1.1.4'
N N 0.0241 0.0134 'International Tables Vol C Tables 4.2.6.8 and 6.1.1.4'
O O 0.0389 0.0241 'International Tables Vol C Tables 4.2.6.8 and 6.1.1.4'
S S 0.2925 0.4295 'International Tables Vol C Tables 4.2.6.8 and 6.1.1.4'

loop_
_geom_angle_atom_site_label_1
_geom_angle_atom_site_label_2
_geom_angle_atom_site_label_3
_geom_angle
_geom_angle_site_symmetry_1
_geom_angle_site_symmetry_3
_geom_angle_publ_flag
C18 S1 C10 90.77(9) . . ?
C24 S2 C26 90.94(9) . . ?
C46 O2 C27 117.97(19) . . ?
C24 N1 C4 120.92(15) . . ?
C24 N1 C30 115.03(16) . . ?
C30 N1 C4 123.09(15) . . ?
C18 N4 C6 120.34(15) . . ?
C18 N4 C22 115.37(15) . . ?
C22 N4 C6 124.02(15) . . ?
C24 N2 C8 114.69(16) . . ?
C18 N3 C36 114.84(17) . . ?
C14 C1 C22 120.18(16) . . ?
C17 C1 C14 119.38(18) . . ?
C17 C1 C22 120.35(17) . . ?
C20 C4 N1 120.38(16) . . ?
C20 C4 C42 121.03(19) . . ?
C42 C4 N1 118.58(16) . . ?
C31 C6 N4 118.62(16) . . ?
C31 C6 C2 121.61(19) . . ?
C2 C6 N4 119.76(17) . . ?
O4 C8 N2 124.04(17) . . ?
O4 C8 C12 121.42(17) . . ?
N2 C8 C12 114.47(17) . . ?
C22 C10 S1 112.32(15) . . ?
C22 C10 C34 133.04(18) . . ?
C34 C10 S1 114.63(14) . . ?
C46 C12 C8 121.58(19) . . ?
C60 C12 C8 119.35(18) . . ?
C60 C12 C46 118.98(19) . . ?
C1 C14 H14 119.9 . . ?
C54 C14 C1 120.22(18) . . ?
C54 C14 H14 119.9 . . ?
O1 C16 C26 117.86(17) . . ?
O1 C16 C40 119.67(18) . . ?
C26 C16 C40 122.29(17) . . ?
N4 C18 S1 110.01(14) . . ?
N3 C18 S1 128.70(15) . . ?
N3 C18 N4 121.29(17) . . ?
C4 C20 H20 120.3 . . ?
C4 C20 C38 119.39(18) . . ?
C38 C20 H20 120.3 . . ?
N4 C22 C1 120.60(16) . . ?
C10 C22 N4 111.45(17) . . ?
C10 C22 C1 127.95(18) . . ?
N1 C24 S2 110.08(13) . . ?
N2 C24 S2 129.00(15) . . ?
N2 C24 N1 120.87(17) . . ?
C47 O5 C59 119.2(2) . . ?
C16 C26 S2 114.91(14) . . ?
C30 C26 S2 112.01(14) . . ?
C30 C26 C16 132.81(17) . . ?
C48 C28 C30 121.73(18) . . ?
C39 C28 C30 118.95(17) . . ?
C39 C28 C48 119.24(19) . . ?
N1 C30 C28 117.76(17) . . ?
C26 C30 N1 111.87(16) . . ?
C26 C30 C28 130.12(17) . . ?
C58 C32 C36 119.53(18) . . ?
C58 C32 C47 118.5(2) . . ?
C47 C32 C36 121.9(2) . . ?
O6 C34 C10 117.87(19) . . ?
O6 C34 C52 119.89(18) . . ?
C10 C34 C52 121.98(17) . . ?
O3 C36 N3 123.30(19) . . ?
O3 C36 C32 122.48(19) . . ?
N3 C36 C32 114.22(18) . . ?
C20 C38 H38 120.0 . . ?
C44 C38 C20 120.04(19) . . ?
C44 C38 H38 120.0 . . ?
C56 C40 C16 118.60(17) . . ?
C43 C40 C16 121.37(17) . . ?
C43 C40 C56 119.55(18) . . ?
C4 C42 H42 120.4 . . ?
C15 C42 C4 119.20(18) . . ?
C15 C42 H42 120.4 . . ?
C38 C44 H44 119.8 . . ?
C38 C44 C15 120.4(2) . . ?
C38 C44 Cl2 116.71(18) . . ?
C15 C44 H44 119.8 . . ?
C15 C44 Cl2 122.15(18) . . ?
O2 C46 C12 116.83(18) . . ?
O2 C46 C13 123.4(2) . . ?
C13 C46 C12 119.7(2) . . ?
C28 C48 H48 120.0 . . ?
C3 C48 C28 120.1(2) . . ?
C3 C48 H48 120.0 . . ?
C52 C50 H50 120.0 . . ?
C35 C50 H50 120.0 . . ?
C35 C50 C52 119.96(19) . . ?
C50 C52 C34 121.70(17) . . ?
C50 C52 C33 119.1(2) . . ?
C33 C52 C34 118.82(18) . . ?
C14 C54 H54 119.9 . . ?
C19 C54 C14 120.1(2) . . ?
C19 C54 H54 119.9 . . ?
C40 C56 H56 119.9 . . ?
C51 C56 C40 120.1(2) . . ?
C51 C56 H56 119.9 . . ?
C32 C58 H58 119.1 . . ?
C32 C58 C45 121.7(2) . . ?
C45 C58 H58 119.1 . . ?
C12 C60 H60 119.6 . . ?
C49 C60 C12 120.8(2) . . ?
C49 C60 H60 119.6 . . ?
C42 C15 H15 120.1 . . ?
C44 C15 C42 119.87(19) . . ?
C44 C15 H15 120.1 . . ?
C6 C31 H31 120.5 . . ?
C6 C31 C11 119.0(2) . . ?
C11 C31 H31 120.5 . . ?
C6 C2 H2 120.6 . . ?
C6 C2 C37 118.8(2) . . ?
C37 C2 H2 120.6 . . ?
C52 C33 H33 119.8 . . ?
C5 C33 C52 120.5(2) . . ?
C5 C33 H33 119.8 . . ?
C1 C17 H17 120.1 . . ?
C41 C17 C1 119.80(19) . . ?
C41 C17 H17 120.1 . . ?
C50 C35 H35 119.8 . . ?
C50 C35 C23 120.5(2) . . ?
C23 C35 H35 119.8 . . ?
C37 C9 H9 119.8 . . ?
C37 C9 Cl1 111.49(19) . . ?
C11 C9 H9 119.8 . . ?
C11 C9 C37 120.4(2) . . ?
C11 C9 Cl1 126.7(2) . . ?
C2 C37 H37 119.9 . . ?
C9 C37 C2 120.3(2) . . ?
C9 C37 H37 119.9 . . ?
C54 C19 H19 120.0 . . ?
C41 C19 C54 119.9(2) . . ?
C41 C19 H19 120.0 . . ?
C28 C39 H39 119.9 . . ?
C57 C39 C28 120.2(2) . . ?
C57 C39 H39 119.9 . . ?
C33 C5 H5 120.0 . . ?
C33 C5 C23 120.1(2) . . ?
C23 C5 H5 120.0 . . ?
C17 C41 H41 119.7 . . ?
C19 C41 C17 120.5(2) . . ?
C19 C41 H41 119.7 . . ?
C45 C21 H21 119.7 . . ?
C25 C21 H21 119.7 . . ?
C25 C21 C45 120.5(2) . . ?
C40 C43 H43 120.1 . . ?
C55 C43 C40 119.8(2) . . ?
C55 C43 H43 120.1 . . ?
C31 C11 H11 120.1 . . ?
C9 C11 C31 119.8(2) . . ?
C9 C11 H11 120.1 . . ?
C58 C45 H45 120.5 . . ?
C21 C45 C58 119.0(2) . . ?
C21 C45 H45 120.5 . . ?
C35 C23 H23 120.1 . . ?
C5 C23 C35 119.9(2) . . ?
C5 C23 H23 120.1 . . ?
O5 C47 C32 117.4(2) . . ?
O5 C47 C25 122.9(2) . . ?
C25 C47 C32 119.7(2) . . ?
C48 C3 H3 119.9 . . ?
C7 C3 C48 120.2(2) . . ?
C7 C3 H3 119.9 . . ?
C60 C49 H49 120.4 . . ?
C53 C49 C60 119.3(3) . . ?
C53 C49 H49 120.4 . . ?
C21 C25 C47 120.4(2) . . ?
C21 C25 H25 119.8 . . ?
C47 C25 H25 119.8 . . ?
C56 C51 H51 120.1 . . ?
C29 C51 C56 119.7(2) . . ?
C29 C51 H51 120.1 . . ?
C46 C13 H13 120.0 . . ?
C53 C13 C46 120.0(2) . . ?
C53 C13 H13 120.0 . . ?
C49 C53 C13 121.1(2) . . ?
C49 C53 H53 119.4 . . ?
C13 C53 H53 119.4 . . ?
O2 C27 H27A 109.5 . . ?
O2 C27 H27B 109.5 . . ?
O2 C27 H27C 109.5 . . ?
H27A C27 H27B 109.5 . . ?
H27A C27 H27C 109.5 . . ?
H27B C27 H27C 109.5 . . ?
C43 C55 H55 120.0 . . ?
C29 C55 C43 120.0(2) . . ?
C29 C55 H55 120.0 . . ?
C3 C7 H7 119.8 . . ?
C3 C7 C57 120.5(2) . . ?
C57 C7 H7 119.8 . . ?
C39 C57 H57 120.1 . . ?
C7 C57 C39 119.9(2) . . ?
C7 C57 H57 120.1 . . ?
C51 C29 C55 120.7(2) . . ?
C51 C29 H29 119.6 . . ?
C55 C29 H29 119.6 . . ?
O5 C59 H59A 109.5 . . ?
O5 C59 H59B 109.5 . . ?
O5 C59 H59C 109.5 . . ?
H59A C59 H59B 109.5 . . ?
H59A C59 H59C 109.5 . . ?
H59B C59 H59C 109.5 . . ?

loop_
_geom_bond_atom_site_label_1
_geom_bond_atom_site_label_2
_geom_bond_distance
_geom_bond_site_symmetry_2
_geom_bond_publ_flag
S1 C10 1.748(2) . ?
S1 C18 1.7354(19) . ?
S2 C24 1.734(2) . ?
S2 C26 1.7535(18) . ?
O1 C16 1.224(2) . ?
O4 C8 1.234(2) . ?
O6 C34 1.223(2) . ?
O3 C36 1.234(2) . ?
O2 C46 1.362(3) . ?
O2 C27 1.431(3) . ?
N1 C4 1.450(2) . ?
N1 C24 1.373(2) . ?
N1 C30 1.399(2) . ?
N4 C6 1.451(2) . ?
N4 C18 1.374(2) . ?
N4 C22 1.393(2) . ?
N2 C8 1.381(2) . ?
N2 C24 1.312(2) . ?
N3 C18 1.309(2) . ?
N3 C36 1.376(3) . ?
C1 C14 1.392(3) . ?
C1 C22 1.480(3) . ?
C1 C17 1.387(3) . ?
C4 C20 1.378(3) . ?
C4 C42 1.383(3) . ?
C6 C31 1.372(3) . ?
C6 C2 1.374(3) . ?
C8 C12 1.491(3) . ?
C10 C22 1.362(3) . ?
C10 C34 1.480(3) . ?
C12 C46 1.402(3) . ?
C12 C60 1.390(3) . ?
C14 H14 0.9500 . ?
C14 C54 1.383(3) . ?
C16 C26 1.478(3) . ?
C16 C40 1.483(3) . ?
C20 H20 0.9500 . ?
C20 C38 1.379(3) . ?
O5 C47 1.371(3) . ?
O5 C59 1.382(3) . ?
C26 C30 1.355(3) . ?
C28 C30 1.481(3) . ?
C28 C48 1.391(3) . ?
C28 C39 1.385(3) . ?
C32 C36 1.488(3) . ?
C32 C58 1.382(3) . ?
C32 C47 1.400(3) . ?
C34 C52 1.490(3) . ?
C38 H38 0.9500 . ?
C38 C44 1.377(3) . ?
C40 C56 1.387(3) . ?
C40 C43 1.382(3) . ?
C42 H42 0.9500 . ?
C42 C15 1.382(3) . ?
C44 H44 0.9500 . ?
C44 C15 1.381(3) . ?
C44 Cl2 1.879(3) . ?
C46 C13 1.386(3) . ?
C48 H48 0.9500 . ?
C48 C3 1.380(3) . ?
C50 H50 0.9500 . ?
C50 C52 1.388(3) . ?
C50 C35 1.376(3) . ?
C52 C33 1.394(3) . ?
C54 H54 0.9500 . ?
C54 C19 1.378(3) . ?
C56 H56 0.9500 . ?
C56 C51 1.376(3) . ?
C58 H58 0.9500 . ?
C58 C45 1.387(3) . ?
C60 H60 0.9500 . ?
C60 C49 1.386(3) . ?
C15 H15 0.9500 . ?
C31 H31 0.9500 . ?
C31 C11 1.390(3) . ?
C2 H2 0.9500 . ?
C2 C37 1.380(3) . ?
C33 H33 0.9500 . ?
C33 C5 1.371(3) . ?
C17 H17 0.9500 . ?
C17 C41 1.386(3) . ?
C35 H35 0.9500 . ?
C35 C23 1.381(3) . ?
C9 H9 0.9500 . ?
C9 C37 1.378(4) . ?
C9 C11 1.370(3) . ?
C9 Cl1 1.780(3) . ?
C37 H37 0.9500 . ?
C19 H19 0.9500 . ?
C19 C41 1.377(3) . ?
C39 H39 0.9500 . ?
C39 C57 1.383(3) . ?
C5 H5 0.9500 . ?
C5 C23 1.379(3) . ?
C41 H41 0.9500 . ?
C21 H21 0.9500 . ?
C21 C45 1.381(3) . ?
C21 C25 1.374(4) . ?
C43 H43 0.9500 . ?
C43 C55 1.380(3) . ?
C11 H11 0.9500 . ?
C45 H45 0.9500 . ?
C23 H23 0.9500 . ?
C47 C25 1.392(3) . ?
C3 H3 0.9500 . ?
C3 C7 1.368(4) . ?
C49 H49 0.9500 . ?
C49 C53 1.372(4) . ?
C25 H25 0.9500 . ?
C51 H51 0.9500 . ?
C51 C29 1.368(4) . ?
C13 H13 0.9500 . ?
C13 C53 1.378(4) . ?
C53 H53 0.9500 . ?
C27 H27A 0.9800 . ?
C27 H27B 0.9800 . ?
C27 H27C 0.9800 . ?
C55 H55 0.9500 . ?
C55 C29 1.372(4) . ?
C7 H7 0.9500 . ?
C7 C57 1.377(4) . ?
C57 H57 0.9500 . ?
C29 H29 0.9500 . ?
C59 H59A 0.9800 . ?
C59 H59B 0.9800 . ?
C59 H59C 0.9800 . ?

loop_
_geom_torsion_atom_site_label_1
_geom_torsion_atom_site_label_2
_geom_torsion_atom_site_label_3
_geom_torsion_atom_site_label_4
_geom_torsion
_geom_torsion_site_symmetry_1
_geom_torsion_site_symmetry_2
_geom_torsion_site_symmetry_3
_geom_torsion_site_symmetry_4
_geom_torsion_publ_flag
S1 C10 C22 N4 -1.41(19) . . . . ?
S1 C10 C22 C1 179.38(14) . . . . ?
S1 C10 C34 O6 -26.3(2) . . . . ?
S1 C10 C34 C52 147.74(15) . . . . ?
S2 C26 C30 N1 -1.53(19) . . . . ?
S2 C26 C30 C28 172.47(16) . . . . ?
O1 C16 C26 S2 -23.7(2) . . . . ?
O1 C16 C26 C30 149.6(2) . . . . ?
O1 C16 C40 C56 -28.4(3) . . . . ?
O1 C16 C40 C43 143.7(2) . . . . ?
O4 C8 C12 C46 -36.0(3) . . . . ?
O4 C8 C12 C60 140.34(19) . . . . ?
O6 C34 C52 C50 143.2(2) . . . . ?
O6 C34 C52 C33 -30.1(3) . . . . ?
O2 C46 C13 C53 -178.2(2) . . . . ?
N1 C4 C20 C38 -177.11(16) . . . . ?
N1 C4 C42 C15 177.75(17) . . . . ?
N4 C6 C31 C11 179.31(19) . . . . ?
N4 C6 C2 C37 -178.80(19) . . . . ?
N2 C8 C12 C46 146.86(17) . . . . ?
N2 C8 C12 C60 -36.8(2) . . . . ?
C1 C14 C54 C19 -1.0(3) . . . . ?
C1 C17 C41 C19 -0.3(4) . . . . ?
C4 N1 C24 S2 -171.98(12) . . . . ?
C4 N1 C24 N2 5.7(2) . . . . ?
C4 N1 C30 C26 171.74(15) . . . . ?
C4 N1 C30 C28 -3.1(2) . . . . ?
C4 C20 C38 C44 -0.8(3) . . . . ?
C4 C42 C15 C44 -0.4(3) . . . . ?
C6 N4 C18 S1 -171.71(12) . . . . ?
C6 N4 C18 N3 8.4(2) . . . . ?
C6 N4 C22 C1 -7.5(2) . . . . ?
C6 N4 C22 C10 173.26(16) . . . . ?
C6 C31 C11 C9 -0.7(4) . . . . ?
C6 C2 C37 C9 -0.3(3) . . . . ?
C8 N2 C24 S2 -1.5(2) . . . . ?
C8 N2 C24 N1 -178.69(15) . . . . ?
C8 C12 C46 O2 -8.1(3) . . . . ?
C8 C12 C46 C13 173.10(18) . . . . ?
C8 C12 C60 C49 -172.77(19) . . . . ?
C10 S1 C18 N4 -2.72(13) . . . . ?
C10 S1 C18 N3 177.21(17) . . . . ?
C10 C34 C52 C50 -30.8(3) . . . . ?
C10 C34 C52 C33 155.89(18) . . . . ?
C12 C46 C13 C53 0.5(3) . . . . ?
C12 C60 C49 C53 -1.3(3) . . . . ?
C14 C1 C22 N4 -58.0(2) . . . . ?
C14 C1 C22 C10 121.2(2) . . . . ?
C14 C1 C17 C41 -1.1(3) . . . . ?
C14 C54 C19 C41 -0.5(4) . . . . ?
C16 C26 C30 N1 -174.97(17) . . . . ?
C16 C26 C30 C28 -1.0(3) . . . . ?
C16 C40 C56 C51 170.0(2) . . . . ?
C16 C40 C43 C55 -168.8(3) . . . . ?
C18 S1 C10 C22 2.40(14) . . . . ?
C18 S1 C10 C34 -176.82(14) . . . . ?
C18 N4 C6 C31 97.5(2) . . . . ?
C18 N4 C6 C2 -82.1(2) . . . . ?
C18 N4 C22 C1 178.54(15) . . . . ?
C18 N4 C22 C10 -0.7(2) . . . . ?
C18 N3 C36 O3 0.7(3) . . . . ?
C18 N3 C36 C32 -179.59(15) . . . . ?
C20 C4 C42 C15 -1.1(3) . . . . ?
C20 C38 C44 C15 -0.7(3) . . . . ?
C20 C38 C44 Cl2 -171.31(16) . . . . ?
C22 N4 C6 C31 -76.2(2) . . . . ?
C22 N4 C6 C2 104.2(2) . . . . ?
C22 N4 C18 S1 2.53(18) . . . . ?
C22 N4 C18 N3 -177.40(15) . . . . ?
C22 C1 C14 C54 -174.62(19) . . . . ?
C22 C1 C17 C41 175.2(2) . . . . ?
C22 C10 C34 O6 154.7(2) . . . . ?
C22 C10 C34 C52 -31.3(3) . . . . ?
C24 S2 C26 C16 174.66(13) . . . . ?
C24 S2 C26 C30 -0.04(14) . . . . ?
C24 N1 C4 C20 -90.8(2) . . . . ?
C24 N1 C4 C42 90.3(2) . . . . ?
C24 N1 C30 C26 2.9(2) . . . . ?
C24 N1 C30 C28 -171.94(15) . . . . ?
C24 N2 C8 O4 -6.3(3) . . . . ?
C24 N2 C8 C12 170.72(15) . . . . ?
O5 C47 C25 C21 178.8(2) . . . . ?
C26 S2 C24 N1 1.61(13) . . . . ?
C26 S2 C24 N2 -175.82(17) . . . . ?
C26 C16 C40 C56 156.58(19) . . . . ?
C26 C16 C40 C43 -31.4(3) . . . . ?
C28 C48 C3 C7 -0.2(4) . . . . ?
C28 C39 C57 C7 -0.9(5) . . . . ?
C30 N1 C4 C20 101.0(2) . . . . ?
C30 N1 C4 C42 -77.9(2) . . . . ?
C30 N1 C24 S2 -2.85(18) . . . . ?
C30 N1 C24 N2 174.82(15) . . . . ?
C30 C28 C48 C3 176.5(2) . . . . ?
C30 C28 C39 C57 -176.0(2) . . . . ?
C32 C58 C45 C21 -1.4(3) . . . . ?
C32 C47 C25 C21 -2.6(4) . . . . ?
C34 C10 C22 N4 177.61(18) . . . . ?
C34 C10 C22 C1 -1.6(3) . . . . ?
C34 C52 C33 C5 173.6(2) . . . . ?
C36 N3 C18 S1 -1.1(2) . . . . ?
C36 N3 C18 N4 178.79(15) . . . . ?
C36 C32 C58 C45 -179.15(18) . . . . ?
C36 C32 C47 O5 -0.2(3) . . . . ?
C36 C32 C47 C25 -178.9(2) . . . . ?
C38 C44 C15 C42 1.3(3) . . . . ?
C40 C16 C26 S2 151.49(14) . . . . ?
C40 C16 C26 C30 -35.2(3) . . . . ?
C40 C56 C51 C29 -0.9(4) . . . . ?
C40 C43 C55 C29 -0.9(5) . . . . ?
C42 C4 C20 C38 1.7(3) . . . . ?
C46 C12 C60 C49 3.7(3) . . . . ?
C46 C13 C53 C49 2.0(4) . . . . ?
C48 C28 C30 N1 -68.1(3) . . . . ?
C48 C28 C30 C26 118.2(2) . . . . ?
C48 C28 C39 C57 0.7(4) . . . . ?
C48 C3 C7 C57 0.0(4) . . . . ?
C50 C52 C33 C5 0.1(3) . . . . ?
C50 C35 C23 C5 -0.2(4) . . . . ?
C52 C50 C35 C23 -0.2(3) . . . . ?
C52 C33 C5 C23 -0.5(3) . . . . ?
C54 C19 C41 C17 1.1(4) . . . . ?
C56 C40 C43 C55 3.2(4) . . . . ?
C56 C51 C29 C55 3.2(5) . . . . ?
C58 C32 C36 O3 152.54(19) . . . . ?
C58 C32 C36 N3 -27.1(2) . . . . ?
C58 C32 C47 O5 -178.7(2) . . . . ?
C58 C32 C47 C25 2.6(3) . . . . ?
C60 C12 C46 O2 175.48(18) . . . . ?
C60 C12 C46 C13 -3.3(3) . . . . ?
C60 C49 C53 C13 -1.6(4) . . . . ?
C31 C6 C2 C37 1.6(3) . . . . ?
C2 C6 C31 C11 -1.1(3) . . . . ?
C33 C5 C23 C35 0.6(4) . . . . ?
C17 C1 C14 C54 1.8(3) . . . . ?
C17 C1 C22 N4 125.7(2) . . . . ?
C17 C1 C22 C10 -55.2(3) . . . . ?
C35 C50 C52 C34 -173.1(2) . . . . ?
C35 C50 C52 C33 0.2(3) . . . . ?
C37 C9 C11 C31 2.0(4) . . . . ?
C39 C28 C30 N1 108.5(2) . . . . ?
C39 C28 C30 C26 -65.2(3) . . . . ?
C39 C28 C48 C3 -0.1(3) . . . . ?
C43 C40 C56 C51 -2.3(4) . . . . ?
C43 C55 C29 C51 -2.3(6) . . . . ?
C11 C9 C37 C2 -1.5(4) . . . . ?
C45 C21 C25 C47 0.6(4) . . . . ?
C47 C32 C36 O3 -26.0(3) . . . . ?
C47 C32 C36 N3 154.35(19) . . . . ?
C47 C32 C58 C45 -0.6(3) . . . . ?
C3 C7 C57 C39 0.6(5) . . . . ?
C25 C21 C45 C58 1.5(3) . . . . ?
C27 O2 C46 C12 -169.4(2) . . . . ?
C27 O2 C46 C13 9.3(3) . . . . ?
C59 O5 C47 C32 168.1(3) . . . . ?
C59 O5 C47 C25 -13.3(4) . . . . ?
Cl1 C9 C37 C2 165.71(19) . . . . ?
Cl1 C9 C11 C31 -163.1(2) . . . . ?
Cl2 C44 C15 C42 171.41(17) . . . . ?
